data_1506374
loop_
_publ_author_name
'Nygren, Cara L.'
'Wilson, Chick C.'
'Turner, John F. C.'

_publ_section_title
;
 Electron and nuclear positions in the short hydrogen bond in
 urotropine-N-oxide.formic acid.
;
_journal_issue 9
_journal_name_full 'The journal of physical chemistry. A'
_journal_page_first 1911
_journal_page_last 1919
_journal_paper_doi 10.1021/jp047187r
_journal_volume 109
_journal_year 2005
_chemical_formula_moiety 'C6 H12 N4 O, C H2 O2'
_chemical_formula_sum 'C7 H14 N4 O3'
_chemical_formula_weight 202.22
_chemical_name_systematic
;
Urotropine-N-oxide^.^Formic Acid
;
_space_group_IT_number 14
_symmetry_cell_setting monoclinic
_symmetry_space_group_name_Hall '-P 2yn'
_symmetry_space_group_name_H-M 'P 1 21/n 1'
_atom_sites_solution_hydrogens geom
_atom_sites_solution_primary direct
_atom_sites_solution_secondary difmap
_audit_creation_method SHELXL-97
_cell_angle_alpha 90.00
_cell_angle_beta 95.329(7)
_cell_angle_gamma 90.00
_cell_formula_units_Z 4
_cell_length_a 6.774(3)
_cell_length_b 6.803(3)
_cell_length_c 19.441(9)
_cell_measurement_reflns_used 6181
_cell_measurement_temperature 173(2)
_cell_measurement_theta_max 26.10
_cell_measurement_theta_min 2.10
_cell_volume 892.0(7)
_computing_cell_refinement 'SAINT (Bruker 1997)'
_computing_data_collection 'SMART (Bruker 1997)'
_computing_data_reduction 'SAINT (Bruker 1997)'
_computing_molecular_graphics 'SHELXTL (Sheldrick, 1997)'
_computing_publication_material 'SHELXTL (Sheldrick, 1997)'
_computing_structure_refinement 'SHELXL-97 (Sheldrick, 1997)'
_computing_structure_solution 'SHELXS-97 (Sheldrick, 1997)'
_diffrn_ambient_temperature 173(2)
_diffrn_detector_area_resol_mean 'not measured'
_diffrn_measured_fraction_theta_full 0.996
_diffrn_measured_fraction_theta_max 0.996
_diffrn_measurement_device_type 'Bruker AXS CCD'
_diffrn_measurement_method 'phi and omega scans'
_diffrn_radiation_monochromator graphite
_diffrn_radiation_source 'fine-focus sealed tube'
_diffrn_radiation_type MoK\a
_diffrn_radiation_wavelength 0.71073
_diffrn_reflns_av_R_equivalents 0.0221
_diffrn_reflns_av_sigmaI/netI 0.0161
_diffrn_reflns_limit_h_max 8
_diffrn_reflns_limit_h_min -8
_diffrn_reflns_limit_k_max 8
_diffrn_reflns_limit_k_min -8
_diffrn_reflns_limit_l_max 24
_diffrn_reflns_limit_l_min -24
_diffrn_reflns_number 8145
_diffrn_reflns_theta_full 26.10
_diffrn_reflns_theta_max 26.10
_diffrn_reflns_theta_min 2.10
_diffrn_standards_number 0
_exptl_absorpt_coefficient_mu 0.119
_exptl_absorpt_correction_T_max 0.988
_exptl_absorpt_correction_T_min 0.863
_exptl_absorpt_correction_type multi-scan
_exptl_absorpt_process_details '(SADABS; Sheldrick, 1996)'
_exptl_crystal_colour colorless
_exptl_crystal_density_diffrn 1.506
_exptl_crystal_density_meas ?
_exptl_crystal_density_method 'not measured'
_exptl_crystal_description fragment
_exptl_crystal_F_000 432
_exptl_crystal_size_max 0.18
_exptl_crystal_size_mid 0.14
_exptl_crystal_size_min 0.10
_refine_diff_density_max 0.599
_refine_diff_density_min -0.183
_refine_diff_density_rms 0.048
_refine_ls_extinction_method none
_refine_ls_goodness_of_fit_ref 1.204
_refine_ls_hydrogen_treatment constr
_refine_ls_matrix_type full
_refine_ls_number_parameters 127
_refine_ls_number_reflns 1771
_refine_ls_number_restraints 0
_refine_ls_restrained_S_all 1.204
_refine_ls_R_factor_all 0.0407
_refine_ls_R_factor_gt 0.0365
_refine_ls_shift/su_max 0.000
_refine_ls_shift/su_mean 0.000
_refine_ls_structure_factor_coef Fsqd
_refine_ls_weighting_details 'calc w=1/[\s^2^(Fo^2^)+(0.0445P)^2^+0.3459P] where P=(Fo^2^+2Fc^2^)/3'
_refine_ls_weighting_scheme calc
_refine_ls_wR_factor_gt 0.0990
_refine_ls_wR_factor_ref 0.1028
_reflns_number_gt 1565
_reflns_number_total 1771
_reflns_threshold_expression I>2\s(I)
_cod_data_source_file jp047187rsi20040628_073920.cif
_cod_data_source_block may5m
_cod_depositor_comments
;
The following automatic conversions were performed:

'_exptl_crystal_density_meas' value 'not measured' was changed to '?'
- the value is perceived as not measured.

Automatic conversion script
Id: cif_fix_values 3008 2015-01-20 13:52:24Z robertas 
;
_cod_original_sg_symbol_H-M 'P 21/n'
_cod_database_code 1506374

loop_
_symmetry_equiv_pos_as_xyz
'x, y, z'
'-x+1/2, y+1/2, -z+1/2'
'-x, -y, -z'
'x-1/2, -y-1/2, z-1/2'

loop_
_atom_site_label
_atom_site_type_symbol
_atom_site_fract_x
_atom_site_fract_y
_atom_site_fract_z
_atom_site_U_iso_or_equiv
_atom_site_adp_type
_atom_site_occupancy
_atom_site_symmetry_multiplicity
_atom_site_calc_flag
_atom_site_refinement_flags
N3 N 0.82083(17) 0.67741(17) 0.18170(6) 0.0223(3) Uani 1 1 d .
O1 O 0.58061(15) 1.09383(14) 0.08858(5) 0.0240(3) Uani 1 1 d .
N1 N 0.66069(16) 0.90585(16) 0.09850(5) 0.0180(3) Uani 1 1 d .
N2 N 0.93142(17) 0.70152(18) 0.06608(6) 0.0239(3) Uani 1 1 d .
O2 O 0.25262(15) 1.12944(17) 0.12927(5) 0.0315(3) Uani 1 1 d .
N4 N 0.60933(17) 0.55527(17) 0.08243(6) 0.0222(3) Uani 1 1 d .
O3 O 0.10372(17) 1.20967(19) 0.22259(6) 0.0397(3) Uani 1 1 d .
C1 C 0.8407(2) 0.8931(2) 0.05735(7) 0.0213(3) Uani 1 1 d .
H1A H 0.8006 0.9159 0.0088 0.026 Uiso 1 1 calc R
H1B H 0.9360 0.9937 0.0731 0.026 Uiso 1 1 calc R
C5 C 0.51498(19) 0.7450(2) 0.07334(7) 0.0211(3) Uani 1 1 d .
H5A H 0.3994 0.7501 0.0993 0.025 Uiso 1 1 calc R
H5B H 0.4716 0.7654 0.0249 0.025 Uiso 1 1 calc R
C2 C 0.9917(2) 0.6694(2) 0.14003(7) 0.0260(3) Uani 1 1 d .
H2A H 1.0554 0.5421 0.1461 0.031 Uiso 1 1 calc R
H2B H 1.0874 0.7690 0.1563 0.031 Uiso 1 1 calc R
C3 C 0.7842(2) 0.5499(2) 0.04246(7) 0.0260(3) Uani 1 1 d .
H3A H 0.7420 0.5706 -0.0061 0.031 Uiso 1 1 calc R
H3B H 0.8455 0.4212 0.0472 0.031 Uiso 1 1 calc R
C6 C 0.7290(2) 0.8692(2) 0.17422(7) 0.0210(3) Uani 1 1 d .
H6A H 0.8233 0.9697 0.1908 0.025 Uiso 1 1 calc R
H6B H 0.6164 0.8756 0.2015 0.025 Uiso 1 1 calc R
C7 C 0.2512(2) 1.1795(2) 0.19257(8) 0.0261(3) Uani 1 1 d .
H7 H 0.3735 1.1942 0.2180 0.031 Uiso 1 1 calc R
C4 C 0.6758(2) 0.5256(2) 0.15594(7) 0.0241(3) Uani 1 1 d .
H4A H 0.7361 0.3967 0.1621 0.029 Uiso 1 1 calc R
H4B H 0.5621 0.5301 0.1828 0.029 Uiso 1 1 calc R
H1 H 0.419(3) 1.106(4) 0.1131(12) 0.084(7) Uiso 1 1 d .

loop_
_atom_site_aniso_label
_atom_site_aniso_U_11
_atom_site_aniso_U_22
_atom_site_aniso_U_33
_atom_site_aniso_U_23
_atom_site_aniso_U_13
_atom_site_aniso_U_12
N3 0.0255(6) 0.0212(6) 0.0198(5) 0.0012(5) -0.0004(4) -0.0006(5)
O1 0.0288(5) 0.0163(5) 0.0275(5) 0.0027(4) 0.0054(4) 0.0043(4)
N1 0.0202(6) 0.0160(6) 0.0180(5) 0.0004(4) 0.0032(4) 0.0005(4)
N2 0.0222(6) 0.0265(6) 0.0234(6) -0.0026(5) 0.0046(5) 0.0021(5)
O2 0.0234(5) 0.0415(6) 0.0292(6) -0.0064(5) 0.0000(4) 0.0011(5)
N4 0.0249(6) 0.0192(6) 0.0224(6) -0.0017(5) 0.0010(5) -0.0016(5)
O3 0.0336(6) 0.0435(7) 0.0445(7) -0.0014(5) 0.0169(5) 0.0040(5)
C1 0.0209(6) 0.0247(7) 0.0190(6) 0.0003(5) 0.0063(5) -0.0026(5)
C5 0.0190(6) 0.0213(7) 0.0227(6) -0.0005(5) 0.0002(5) -0.0028(5)
C2 0.0207(7) 0.0286(7) 0.0280(7) 0.0013(6) -0.0007(5) 0.0026(6)
C3 0.0305(7) 0.0237(7) 0.0240(7) -0.0063(6) 0.0040(6) 0.0024(6)
C6 0.0260(7) 0.0213(7) 0.0158(6) -0.0016(5) 0.0022(5) -0.0018(6)
C7 0.0243(7) 0.0249(7) 0.0294(7) -0.0004(6) 0.0034(6) -0.0007(6)
C4 0.0288(7) 0.0196(7) 0.0237(7) 0.0026(5) 0.0020(6) -0.0018(6)

loop_
_atom_type_symbol
_atom_type_description
_atom_type_scat_dispersion_real
_atom_type_scat_dispersion_imag
_atom_type_scat_source
C C 0.0033 0.0016 'International Tables Vol C Tables 4.2.6.8 and 6.1.1.4'
H H 0.0000 0.0000 'International Tables Vol C Tables 4.2.6.8 and 6.1.1.4'
N N 0.0061 0.0033 'International Tables Vol C Tables 4.2.6.8 and 6.1.1.4'
O O 0.0106 0.0060 'International Tables Vol C Tables 4.2.6.8 and 6.1.1.4'

loop_
_geom_angle_atom_site_label_1
_geom_angle_atom_site_label_2
_geom_angle_atom_site_label_3
_geom_angle
C6 N3 C2 109.29(11)
C6 N3 C4 109.25(11)
C2 N3 C4 108.57(11)
O1 N1 C6 111.29(9)
N1 O1 H1 110.8(11)
O1 N1 C1 107.44(9)
C6 N1 C1 108.21(10)
O1 N1 C5 112.45(10)
C6 N1 C5 108.82(10)
C1 N1 C5 108.51(10)
C1 N2 C2 108.95(11)
C1 N2 C3 109.03(11)
C2 N2 C3 108.50(11)
C5 N4 C4 109.49(11)
C5 N4 C3 108.99(11)
C4 N4 C3 108.62(11)
C7 O2 H1 112.0(11)
N2 C1 N1 110.02(10)
N2 C1 H1A 109.7
N1 C1 H1A 109.7
N2 C1 H1B 109.7
N1 C1 H1B 109.7
H1A C1 H1B 108.2
N4 C5 N1 109.67(11)
N4 C5 H5A 109.7
N1 C5 H5A 109.7
N4 C5 H5B 109.7
N1 C5 H5B 109.7
H5A C5 H5B 108.2
N3 C2 N2 111.72(11)
N3 C2 H2A 109.3
N2 C2 H2A 109.3
N3 C2 H2B 109.3
N2 C2 H2B 109.3
H2A C2 H2B 107.9
N4 C3 N2 111.75(11)
N4 C3 H3A 109.3
N2 C3 H3A 109.3
N4 C3 H3B 109.3
N2 C3 H3B 109.3
H3A C3 H3B 107.9
N3 C6 N1 109.52(10)
N3 C6 H6A 109.8
N1 C6 H6A 109.8
N3 C6 H6B 109.8
N1 C6 H6B 109.8
H6A C6 H6B 108.2
O3 C7 O2 125.80(14)
O3 C7 H7 117.1
O2 C7 H7 117.1
N4 C4 N3 111.50(11)
N4 C4 H4A 109.3
N3 C4 H4A 109.3
N4 C4 H4B 109.3
N3 C4 H4B 109.3
H4A C4 H4B 108.0

loop_
_geom_bond_atom_site_label_1
_geom_bond_atom_site_label_2
_geom_bond_distance
N3 C6 1.4469(18)
N3 C2 1.4741(19)
N3 C4 1.4802(18)
O1 N1 1.3956(15)
O1 H1 1.24(2)
N1 C6 1.5221(17)
N1 C1 1.5219(17)
N1 C5 1.5235(17)
N2 C1 1.4443(19)
N2 C2 1.4738(19)
N2 C3 1.4779(19)
O2 C7 1.2776(19)
O2 H1 1.21(2)
N4 C5 1.4439(18)
N4 C4 1.4719(18)
N4 C3 1.4762(18)
O3 C7 1.2205(18)
C1 H1A 0.9700
C1 H1B 0.9700
C5 H5A 0.9700
C5 H5B 0.9700
C2 H2A 0.9700
C2 H2B 0.9700
C3 H3A 0.9700
C3 H3B 0.9700
C6 H6A 0.9700
C6 H6B 0.9700
C7 H7 0.9300
C4 H4A 0.9700
C4 H4B 0.9700

loop_
_geom_torsion_atom_site_label_1
_geom_torsion_atom_site_label_2
_geom_torsion_atom_site_label_3
_geom_torsion_atom_site_label_4
_geom_torsion
C2 N2 C1 N1 -59.39(13)
C3 N2 C1 N1 58.86(13)
O1 N1 C1 N2 179.52(10)
C6 N1 C1 N2 59.25(13)
C5 N1 C1 N2 -58.66(13)
C4 N4 C5 N1 59.07(13)
C3 N4 C5 N1 -59.61(13)
O1 N1 C5 N4 177.66(10)
C6 N1 C5 N4 -58.57(13)
C1 N1 C5 N4 58.96(13)
C6 N3 C2 N2 -60.52(14)
C4 N3 C2 N2 58.56(15)
C1 N2 C2 N3 60.25(14)
C3 N2 C2 N3 -58.33(15)
C5 N4 C3 N2 60.82(14)
C4 N4 C3 N2 -58.40(15)
C1 N2 C3 N4 -60.34(14)
C2 N2 C3 N4 58.20(14)
C2 N3 C6 N1 59.46(13)
C4 N3 C6 N1 -59.20(13)
O1 N1 C6 N3 -176.85(10)
C1 N1 C6 N3 -59.02(13)
C5 N1 C6 N3 58.70(13)
C5 N4 C4 N3 -60.46(14)
C3 N4 C4 N3 58.45(14)
C6 N3 C4 N4 60.53(14)
C2 N3 C4 N4 -58.57(14)
